data_4509309
loop_
_publ_author_name
'Han, Zhangang'
'Gao, Yuanzhe'
'Zhai, Xueliang'
'Peng, Jun'
'Tian, Aixiang'
'Zhao, Yulong'
'Hu, Changwen'

_publ_section_title
;
 Self-Process-Programmed Structural Diversity in Supramolecular Assembly
 Based on Polyoxometalate Anion and Halogensubstituted Bipyridine Cation
;
_journal_issue 2
_journal_name_full 'Crystal Growth &amp; Design'
_journal_page_first 1225
_journal_paper_doi 10.1021/cg8012206
_journal_volume 9
_journal_year 2009
_chemical_formula_sum 'C64 H56 Br4 Ge N8 O43 W12'
_chemical_formula_weight 4223.36
_chemical_name_systematic
; 
 ? 
;
_space_group_IT_number 2
_symmetry_cell_setting triclinic
_symmetry_space_group_name_Hall '-P 1'
_symmetry_space_group_name_H-M 'P -1'
_atom_sites_solution_hydrogens geom
_atom_sites_solution_primary direct
_atom_sites_solution_secondary difmap
_audit_creation_method SHELXL-97
_cell_angle_alpha 87.67(3)
_cell_angle_beta 72.14(3)
_cell_angle_gamma 79.24(3)
_cell_formula_units_Z 1
_cell_length_a 9.872(2)
_cell_length_b 14.400(3)
_cell_length_c 15.772(3)
_cell_measurement_temperature 293(2)
_cell_measurement_theta_max 27.48
_cell_measurement_theta_min 2.15
_cell_volume 2096.2(8)
_computing_cell_refinement 'RAPID AUTO'
_computing_data_collection 'RAPID AUTO'
_computing_data_reduction 'RAPID AUTO'
_computing_structure_refinement 'SHELXL-97 (Sheldrick, 1997)'
_computing_structure_solution 'SHELXS-97 (Sheldrick, 1990)'
_diffrn_ambient_temperature 293(2)
_diffrn_detector_area_resol_mean 0.01
_diffrn_measured_fraction_theta_full 0.957
_diffrn_measured_fraction_theta_max 0.957
_diffrn_measurement_device_type 'Rigaku R-AXIS RAPID IP'
_diffrn_measurement_method Oscillation
_diffrn_radiation_monochromator graphite
_diffrn_radiation_source 'fine-focus sealed tube'
_diffrn_radiation_type MoK\a
_diffrn_radiation_wavelength 0.71073
_diffrn_reflns_av_R_equivalents 0.0480
_diffrn_reflns_av_sigmaI/netI 0.0679
_diffrn_reflns_limit_h_max 12
_diffrn_reflns_limit_h_min -12
_diffrn_reflns_limit_k_max 18
_diffrn_reflns_limit_k_min -18
_diffrn_reflns_limit_l_max 20
_diffrn_reflns_limit_l_min -20
_diffrn_reflns_number 19651
_diffrn_reflns_theta_full 27.48
_diffrn_reflns_theta_max 27.48
_diffrn_reflns_theta_min 3.05
_diffrn_standards_decay_% none
_exptl_absorpt_coefficient_mu 18.743
_exptl_absorpt_correction_T_max 0.123
_exptl_absorpt_correction_T_min 0.029
_exptl_absorpt_correction_type empirical
_exptl_absorpt_process_details 'ABSCOR by T.Higashi 8 March, 1995'
_exptl_crystal_colour yellow
_exptl_crystal_density_diffrn 3.336
_exptl_crystal_density_method 'not measured'
_exptl_crystal_description block
_exptl_crystal_F_000 1888.0
_exptl_crystal_size_max 0.310
_exptl_crystal_size_mid 0.112
_exptl_crystal_size_min 0.082
_refine_diff_density_max 1.819
_refine_diff_density_min -1.950
_refine_diff_density_rms 0.309
_refine_ls_extinction_coef 0.00040(5)
_refine_ls_extinction_expression Fc^*^=kFc[1+0.001xFc^2^\l^3^/sin(2\q)]^-1/4^
_refine_ls_extinction_method SHELXL
_refine_ls_goodness_of_fit_ref 1.039
_refine_ls_hydrogen_treatment constr
_refine_ls_matrix_type full
_refine_ls_number_parameters 615
_refine_ls_number_reflns 9221
_refine_ls_number_restraints 0
_refine_ls_restrained_S_all 1.039
_refine_ls_R_factor_all 0.0765
_refine_ls_R_factor_gt 0.0633
_refine_ls_shift/su_max 0.000
_refine_ls_shift/su_mean 0.000
_refine_ls_structure_factor_coef Fsqd
_refine_ls_weighting_details 'calc w=1/[\s^2^(Fo^2^)+(0.0000P)^2^+125.4081P] where P=(Fo^2^+2Fc^2^)/3'
_refine_ls_weighting_scheme calc
_refine_ls_wR_factor_gt 0.1367
_refine_ls_wR_factor_ref 0.1425
_reflns_number_gt 7747
_reflns_number_total 9221
_reflns_threshold_expression >2sigma(I)
_cod_data_source_file cg8012206sup1.cif
_cod_data_source_block Compound-5
_cod_depositor_comments
;
The following automatic conversions were performed:

'_refine_ls_hydrogen_treatment' value 'Constr' changed to 'constr'
according to /home/saulius/struct/CIF-dictionaries/cif_core.dic
dictionary named 'cif_core.dic' version 2.4.2 from 2011-04-26.

Automatic conversion script
Id: cif_fix_values 1891 2012-01-12 08:04:46Z andrius 
;
_cod_original_cell_volume 2096.0(7)
_cod_original_sg_symbol_H-M P-1
_cod_database_code 4509309

loop_
_symmetry_equiv_pos_as_xyz
'x, y, z'
'-x, -y, -z'

loop_
_atom_site_label
_atom_site_type_symbol
_atom_site_fract_x
_atom_site_fract_y
_atom_site_fract_z
_atom_site_U_iso_or_equiv
_atom_site_adp_type
_atom_site_occupancy
_atom_site_symmetry_multiplicity
_atom_site_calc_flag
_atom_site_refinement_flags
W1 W 0.66273(7) 0.65052(5) 0.59468(5) 0.0385(2) Uani 1 1 d .
W2 W 0.65524(8) 0.25747(4) 0.46268(5) 0.03070(18) Uani 1 1 d .
W3 W 0.67656(7) 0.67247(5) 0.36817(4) 0.02487(16) Uani 1 1 d .
W4 W 0.81497(7) 0.40891(5) 0.55958(6) 0.03552(19) Uani 1 1 d .
W6 W 0.51781(8) 0.51986(5) 0.27305(4) 0.02846(17) Uani 1 1 d .
W5 W 0.83292(6) 0.42922(4) 0.33344(4) 0.02380(15) Uani 1 1 d .
Ge1 Ge 0.5000 0.5000 0.5000 0.0188(4) Uani 1 2 d S
O1 O 0.662(2) 0.4205(13) 0.4666(13) 0.022(4) Uani 0.50 1 d P
O1' O 0.605(2) 0.5208(13) 0.4020(13) 0.017(4) Uiso 0.50 1 d P
O2' O 0.536(2) 0.6141(12) 0.4961(13) 0.019(4) Uani 0.50 1 d P
O2 O 0.4103(18) 0.4935(12) 0.4191(11) 0.012(3) Uani 0.50 1 d P
O3 O 0.779(2) 0.3093(12) 0.3621(11) 0.083(7) Uani 1 1 d .
O4 O 0.763(2) 0.2957(12) 0.5315(11) 0.080(6) Uani 1 1 d .
O5 O 0.7281(16) 0.1429(8) 0.4452(8) 0.048(4) Uani 1 1 d .
O6 O 0.4952(15) 0.7484(19) 0.4298(10) 0.107(9) Uani 1 1 d .
O7 O 0.8223(17) 0.5617(8) 0.3343(12) 0.058(5) Uani 1 1 d .
O8 O 0.9927(13) 0.4019(10) 0.2517(10) 0.052(4) Uani 1 1 d .
O9 O 0.5293(18) 0.5287(9) 0.1653(9) 0.050(4) Uani 1 1 d .
O10 O 0.7575(16) 0.7530(11) 0.3065(13) 0.068(5) Uani 1 1 d .
O11 O 0.9588(13) 0.3632(11) 0.5890(9) 0.044(3) Uani 1 1 d .
O12 O 0.8047(19) 0.5390(10) 0.5744(15) 0.112(10) Uani 1 1 d .
O13 O 0.5165(16) 0.2707(17) 0.4021(9) 0.089(7) Uani 1 1 d .
O14 O 0.4437(18) 0.4080(9) 0.2997(16) 0.116(10) Uani 1 1 d .
O15 O 0.7022(19) 0.4490(9) 0.2651(13) 0.073(6) Uani 1 1 d .
O16 O 0.7377(14) 0.7234(8) 0.6390(8) 0.035(3) Uani 1 1 d .
O17 O 0.891(3) 0.4239(12) 0.4355(12) 0.096(8) Uani 1 1 d .
O18 O 0.5872(16) 0.6311(9) 0.2916(11) 0.056(4) Uani 1 1 d .
O19 O 0.7304(16) 0.6785(19) 0.4738(10) 0.108(9) Uani 1 1 d .
O20 O 0.3294(19) 0.5896(10) 0.3280(16) 0.110(9) Uani 1 1 d .
C1 C 0.196(2) -0.0281(13) 0.3823(13) 0.043(5) Uani 1 1 d .
H1A H 0.1130 0.0025 0.4249 0.052 Uiso 1 1 calc R
C2 C 0.306(2) 0.0212(14) 0.3366(12) 0.039(4) Uani 1 1 d .
H2A H 0.2963 0.0853 0.3481 0.046 Uiso 1 1 calc R
C3 C 0.4285(19) -0.0270(11) 0.2739(11) 0.031(4) Uani 1 1 d .
C4 C 0.443(2) -0.1222(12) 0.2568(12) 0.036(4) Uani 1 1 d .
H4A H 0.5249 -0.1550 0.2154 0.044 Uiso 1 1 calc R
C5 C 0.331(2) -0.1669(12) 0.3031(13) 0.044(5) Uani 1 1 d .
H5A H 0.3378 -0.2309 0.2922 0.053 Uiso 1 1 calc R
C6 C 0.5410(18) 0.0288(11) 0.2277(11) 0.030(3) Uani 1 1 d .
C7 C 0.564(2) 0.1065(14) 0.2664(12) 0.038(4) Uani 1 1 d .
H7A H 0.5084 0.1254 0.3243 0.046 Uiso 1 1 calc R
C8 C 0.6670(19) 0.1549(12) 0.2203(11) 0.032(4) Uani 1 1 d .
H8A H 0.6842 0.2055 0.2479 0.039 Uiso 1 1 calc R
C9 C 0.7461(18) 0.1317(12) 0.1348(11) 0.030(3) Uani 1 1 d .
C10 C 0.7210(18) 0.0490(12) 0.0995(11) 0.031(4) Uani 1 1 d .
H10A H 0.7782 0.0280 0.0425 0.037 Uiso 1 1 calc R
C11 C 0.8531(16) 0.1884(12) 0.0808(11) 0.030(3) Uani 1 1 d .
C12 C 0.847(2) 0.2784(13) 0.1047(11) 0.037(4) Uani 1 1 d .
H12A H 0.7756 0.3044 0.1561 0.044 Uiso 1 1 calc R
C13 C 0.942(2) 0.3326(13) 0.0548(12) 0.037(4) Uani 1 1 d .
H13A H 0.9313 0.3960 0.0696 0.044 Uiso 1 1 calc R
C14 C 1.054(2) 0.2928(15) -0.0163(12) 0.041(5) Uani 1 1 d .
C15 C 1.067(2) 0.1998(13) -0.0434(13) 0.040(4) Uani 1 1 d .
H15A H 1.1409 0.1737 -0.0934 0.048 Uiso 1 1 calc R
C16 C 0.9653(18) 0.1465(14) 0.0067(11) 0.037(4) Uani 1 1 d .
H16A H 0.9724 0.0839 -0.0091 0.045 Uiso 1 1 calc R
C17 C 1.808(3) 1.4769(15) -0.1069(17) 0.055(6) Uani 1 1 d .
H17A H 1.8244 1.5359 -0.0949 0.066 Uiso 1 1 calc R
C18 C 1.694(2) 1.4371(13) -0.0470(13) 0.039(4) Uani 1 1 d .
H18A H 1.6306 1.4701 0.0035 0.047 Uiso 1 1 calc R
C19 C 1.6802(17) 1.3455(12) -0.0680(12) 0.031(4) Uani 1 1 d .
C20 C 1.775(2) 1.3017(13) -0.1438(12) 0.038(4) Uani 1 1 d .
H20A H 1.7652 1.2417 -0.1580 0.046 Uiso 1 1 calc R
C21 C 1.8850(19) 1.3417(16) -0.2006(14) 0.048(5) Uani 1 1 d .
H21A H 1.9515 1.3102 -0.2509 0.057 Uiso 1 1 calc R
C22 C 1.5627(19) 1.2976(11) -0.0105(11) 0.030(3) Uani 1 1 d .
C23 C 1.486(2) 1.3233(11) 0.0775(12) 0.035(4) Uani 1 1 d .
H23A H 1.5029 1.3749 0.1036 0.042 Uiso 1 1 calc R
C24 C 1.3854(18) 1.2727(12) 0.1253(11) 0.031(4) Uani 1 1 d .
H24A H 1.3341 1.2885 0.1845 0.037 Uiso 1 1 calc R
C25 C 1.3610(16) 1.1963(10) 0.0832(10) 0.022(3) Uani 1 1 d .
C26 C 1.4394(18) 1.1760(11) -0.0059(11) 0.028(3) Uani 1 1 d .
H26A H 1.4210 1.1269 -0.0348 0.033 Uiso 1 1 calc R
C27 C 1.2556(18) 1.1361(11) 0.1310(10) 0.029(3) Uani 1 1 d .
C28 C 1.281(2) 1.0409(11) 0.1041(11) 0.033(4) Uani 1 1 d .
H28A H 1.3653 1.0165 0.0593 0.040 Uiso 1 1 calc R
C29 C 1.183(2) 0.9829(12) 0.1429(12) 0.037(4) Uani 1 1 d .
H29A H 1.2003 0.9204 0.1234 0.045 Uiso 1 1 calc R
C30 C 1.060(2) 1.0176(12) 0.2102(13) 0.036(4) Uani 1 1 d .
C31 C 1.029(2) 1.1112(12) 0.2393(13) 0.039(4) Uani 1 1 d .
H31A H 0.9452 1.1349 0.2847 0.047 Uiso 1 1 calc R
C32 C 1.1288(17) 1.1676(12) 0.1976(11) 0.030(3) Uani 1 1 d .
H32A H 1.1089 1.2307 0.2157 0.036 Uiso 1 1 calc R
N1 N 0.2121(17) -0.1208(11) 0.3633(10) 0.039(4) Uani 1 1 d .
N2 N 0.6205(16) 0.0009(10) 0.1438(10) 0.037(3) Uani 1 1 d .
N3 N 1.8881(18) 1.4304(12) -0.1771(12) 0.046(4) Uani 1 1 d .
N4 N 1.5417(14) 1.2258(9) -0.0517(8) 0.028(3) Uani 1 1 d .
Br1 Br 1.1918(3) 0.36584(17) -0.08208(15) 0.0567(6) Uani 1 1 d .
Br2 Br 0.9263(2) 0.93608(17) 0.25924(16) 0.0556(6) Uani 1 1 d .
OW1 O 1.0581(16) 0.1513(11) 0.5248(12) 0.068(5) Uani 1 1 d .
OW2 O 1.347(3) 0.069(2) 0.532(2) 0.056(8) Uani 0.50 1 d P

loop_
_atom_site_aniso_label
_atom_site_aniso_U_11
_atom_site_aniso_U_22
_atom_site_aniso_U_33
_atom_site_aniso_U_23
_atom_site_aniso_U_13
_atom_site_aniso_U_12
W1 0.0260(3) 0.0414(4) 0.0473(5) -0.0252(3) -0.0020(3) -0.0143(3)
W2 0.0386(4) 0.0209(3) 0.0333(4) -0.0086(3) -0.0171(3) 0.0052(3)
W3 0.0231(3) 0.0321(3) 0.0180(3) 0.0036(2) -0.0007(2) -0.0117(3)
W4 0.0218(3) 0.0270(3) 0.0612(5) 0.0122(3) -0.0177(3) -0.0068(3)
W6 0.0377(4) 0.0269(3) 0.0152(3) 0.0005(2) 0.0012(3) -0.0080(3)
W5 0.0205(3) 0.0264(3) 0.0190(3) -0.0012(2) 0.0035(2) -0.0067(2)
Ge1 0.0166(9) 0.0197(10) 0.0206(11) -0.0028(8) -0.0044(8) -0.0063(8)
O1 0.035(11) 0.014(9) 0.011(9) -0.004(7) 0.001(8) -0.010(8)
O2' 0.016(9) 0.010(8) 0.028(11) -0.013(8) -0.002(8) -0.002(7)
O2 0.014(8) 0.012(8) 0.008(8) 0.008(7) 0.000(7) -0.005(7)
O3 0.166(18) 0.081(11) 0.067(11) 0.049(9) -0.087(12) -0.107(13)
O4 0.154(18) 0.080(12) 0.050(9) 0.029(8) -0.061(11) -0.088(13)
O5 0.075(10) 0.024(6) 0.025(6) 0.002(5) 0.006(6) 0.002(6)
O6 0.027(7) 0.25(3) 0.024(8) -0.043(12) -0.005(6) 0.037(11)
O7 0.075(10) 0.014(5) 0.110(13) -0.013(7) -0.071(10) 0.005(6)
O8 0.020(6) 0.053(8) 0.068(10) -0.039(7) 0.013(6) -0.009(6)
O9 0.092(11) 0.035(7) 0.033(7) -0.001(6) -0.038(8) -0.006(7)
O10 0.047(8) 0.051(9) 0.120(15) 0.050(9) -0.039(9) -0.030(7)
O11 0.026(6) 0.074(10) 0.040(7) 0.013(7) -0.020(6) -0.016(6)
O12 0.074(12) 0.029(7) 0.152(19) -0.007(9) 0.088(12) -0.016(8)
O13 0.034(8) 0.20(2) 0.020(7) -0.032(10) -0.005(6) 0.023(11)
O14 0.063(11) 0.012(6) 0.19(2) 0.001(9) 0.078(13) 0.001(6)
O15 0.097(13) 0.030(7) 0.127(16) -0.019(8) -0.094(12) 0.008(8)
O16 0.051(7) 0.033(6) 0.031(6) -0.012(5) -0.015(6) -0.022(6)
O17 0.21(2) 0.083(12) 0.075(12) 0.057(10) -0.106(15) -0.113(15)
O18 0.058(9) 0.028(6) 0.093(12) -0.032(7) -0.051(9) 0.019(6)
O19 0.031(8) 0.24(3) 0.030(8) -0.049(12) -0.014(7) 0.048(12)
O20 0.060(11) 0.032(8) 0.17(2) -0.013(10) 0.066(12) -0.016(8)
C1 0.057(12) 0.038(10) 0.036(10) 0.016(8) -0.014(9) -0.015(9)
C2 0.052(11) 0.043(10) 0.029(9) 0.002(8) -0.018(9) -0.020(9)
C3 0.039(9) 0.026(8) 0.027(9) 0.004(7) -0.005(7) -0.014(7)
C4 0.051(11) 0.030(9) 0.026(9) -0.002(7) -0.010(8) -0.005(8)
C5 0.064(13) 0.020(8) 0.039(11) 0.003(7) -0.005(10) -0.003(8)
C6 0.034(9) 0.028(8) 0.025(8) -0.003(7) -0.007(7) -0.005(7)
C7 0.038(10) 0.053(11) 0.023(9) -0.008(8) -0.005(7) -0.010(9)
C8 0.041(9) 0.037(9) 0.022(8) -0.004(7) -0.005(7) -0.020(8)
C9 0.031(8) 0.034(8) 0.022(8) -0.009(7) -0.003(7) -0.006(7)
C10 0.037(9) 0.032(8) 0.019(8) -0.002(6) -0.005(7) 0.002(7)
C11 0.019(7) 0.041(9) 0.025(8) 0.002(7) -0.004(6) 0.000(7)
C12 0.042(10) 0.042(10) 0.023(9) -0.003(7) 0.001(8) -0.017(8)
C13 0.047(10) 0.033(9) 0.034(10) 0.009(7) -0.011(8) -0.018(8)
C14 0.035(9) 0.068(13) 0.033(10) 0.011(9) -0.016(8) -0.030(9)
C15 0.033(9) 0.043(10) 0.040(11) -0.005(8) 0.000(8) -0.014(8)
C16 0.032(9) 0.049(10) 0.025(9) -0.007(8) 0.006(7) -0.018(8)
C17 0.066(15) 0.035(10) 0.078(17) 0.016(11) -0.039(14) -0.020(10)
C18 0.056(12) 0.035(9) 0.041(11) 0.011(8) -0.024(9) -0.030(9)
C19 0.028(8) 0.030(8) 0.041(10) 0.003(7) -0.021(8) -0.004(7)
C20 0.054(11) 0.035(9) 0.031(9) 0.002(7) -0.014(9) -0.016(9)
C21 0.025(9) 0.074(14) 0.041(11) -0.004(10) 0.000(8) -0.018(9)
C22 0.040(9) 0.023(7) 0.027(8) 0.002(6) -0.015(7) 0.000(7)
C23 0.043(10) 0.023(8) 0.036(10) -0.008(7) -0.004(8) -0.010(7)
C24 0.032(8) 0.040(9) 0.022(8) -0.002(7) -0.005(7) -0.013(7)
C25 0.027(7) 0.019(7) 0.022(7) -0.002(6) -0.009(6) -0.001(6)
C26 0.036(9) 0.022(7) 0.026(8) 0.002(6) -0.006(7) -0.011(7)
C27 0.032(8) 0.025(8) 0.020(8) -0.003(6) 0.002(7) -0.001(7)
C28 0.043(10) 0.020(7) 0.027(9) -0.013(6) -0.003(8) 0.003(7)
C29 0.055(11) 0.021(8) 0.039(10) 0.010(7) -0.018(9) -0.012(8)
C30 0.043(10) 0.025(8) 0.046(11) 0.010(7) -0.016(9) -0.017(8)
C31 0.040(10) 0.030(9) 0.043(11) -0.004(8) -0.003(8) -0.010(8)
C32 0.025(8) 0.033(8) 0.034(9) 0.003(7) -0.012(7) -0.001(7)
N1 0.049(9) 0.041(8) 0.030(8) 0.011(7) -0.010(7) -0.022(7)
N2 0.039(8) 0.034(8) 0.038(9) -0.012(7) -0.008(7) -0.011(7)
N3 0.046(9) 0.051(10) 0.052(11) 0.025(8) -0.015(8) -0.037(8)
N4 0.031(7) 0.031(7) 0.018(6) -0.006(5) 0.007(5) -0.018(6)
Br1 0.0576(13) 0.0640(14) 0.0483(13) 0.0130(10) -0.0047(10) -0.0326(11)
Br2 0.0496(12) 0.0607(13) 0.0564(14) 0.0137(10) -0.0079(10) -0.0268(11)
OW1 0.047(9) 0.048(9) 0.088(13) 0.008(8) 0.007(9) -0.007(7)
OW2 0.059(19) 0.043(16) 0.07(2) 0.004(14) -0.017(16) -0.025(14)

loop_
_atom_type_symbol
_atom_type_description
_atom_type_scat_dispersion_real
_atom_type_scat_dispersion_imag
_atom_type_scat_source
C C 0.0033 0.0016 'International Tables Vol C Tables 4.2.6.8 and 6.1.1.4'
H H 0.0000 0.0000 'International Tables Vol C Tables 4.2.6.8 and 6.1.1.4'
N N 0.0061 0.0033 'International Tables Vol C Tables 4.2.6.8 and 6.1.1.4'
O O 0.0106 0.0060 'International Tables Vol C Tables 4.2.6.8 and 6.1.1.4'
W W -0.8490 6.8722 'International Tables Vol C Tables 4.2.6.8 and 6.1.1.4'
Br Br -0.2901 2.4595 'International Tables Vol C Tables 4.2.6.8 and 6.1.1.4'
Ge Ge 0.1547 1.8001 'International Tables Vol C Tables 4.2.6.8 and 6.1.1.4'

loop_
_geom_angle_atom_site_label_1
_geom_angle_atom_site_label_2
_geom_angle_atom_site_label_3
_geom_angle
_geom_angle_site_symmetry_1
_geom_angle_site_symmetry_3
O16 W1 O19 100.8(8) . .
O16 W1 O12 101.8(9) . .
O19 W1 O12 89.4(9) . .
O16 W1 O13 101.0(8) . 2_666
O19 W1 O13 87.7(7) . 2_666
O12 W1 O13 157.1(10) . 2_666
O16 W1 O14 101.0(9) . 2_666
O19 W1 O14 158.1(11) . 2_666
O12 W1 O14 87.5(6) . 2_666
O13 W1 O14 86.9(8) 2_666 2_666
O16 W1 O2 154.4(6) . 2_666
O19 W1 O2 98.9(9) . 2_666
O12 W1 O2 62.2(7) . 2_666
O13 W1 O2 95.9(8) 2_666 2_666
O14 W1 O2 60.6(8) 2_666 2_666
O16 W1 O2' 153.0(6) . .
O19 W1 O2' 60.9(8) . .
O12 W1 O2' 97.8(9) . .
O13 W1 O2' 61.2(7) 2_666 .
O14 W1 O2' 98.1(9) 2_666 .
O2 W1 O2' 52.5(6) 2_666 .
O5 W2 O13 101.5(9) . .
O5 W2 O6 100.3(9) . 2_666
O13 W2 O6 88.3(6) . 2_666
O5 W2 O4 101.4(8) . .
O13 W2 O4 157.1(9) . .
O6 W2 O4 87.8(8) 2_666 .
O5 W2 O3 99.9(8) . .
O13 W2 O3 88.3(7) . .
O6 W2 O3 159.8(10) 2_666 .
O4 W2 O3 87.7(6) . .
O5 W2 O2' 154.6(7) . 2_666
O13 W2 O2' 62.9(7) . 2_666
O6 W2 O2' 61.4(9) 2_666 2_666
O4 W2 O2' 95.6(8) . 2_666
O3 W2 O2' 99.5(8) . 2_666
O5 W2 O1 154.8(7) . .
O13 W2 O1 95.6(9) . .
O6 W2 O1 98.6(9) 2_666 .
O4 W2 O1 62.8(7) . .
O3 W2 O1 61.9(7) . .
O2' W2 O1 50.6(7) 2_666 .
O10 W3 O18 100.6(8) . .
O10 W3 O6 100.3(10) . .
O18 W3 O6 88.4(7) . .
O10 W3 O19 101.8(10) . .
O18 W3 O19 157.6(10) . .
O6 W3 O19 87.4(6) . .
O10 W3 O7 101.6(8) . .
O18 W3 O7 87.9(5) . .
O6 W3 O7 158.2(10) . .
O19 W3 O7 87.8(7) . .
O10 W3 O2' 155.3(8) . .
O18 W3 O2' 96.2(7) . .
O6 W3 O2' 62.0(9) . .
O19 W3 O2' 62.6(8) . .
O7 W3 O2' 97.1(7) . .
O10 W3 O1' 156.8(8) . .
O18 W3 O1' 64.7(7) . .
O6 W3 O1' 97.3(9) . .
O19 W3 O1' 94.1(10) . .
O7 W3 O1' 61.9(6) . .
O2' W3 O1' 48.0(6) . .
O11 W4 O12 102.0(9) . .
O11 W4 O17 103.1(8) . .
O12 W4 O17 88.4(8) . .
O11 W4 O20 99.4(9) . 2_666
O12 W4 O20 88.8(6) . 2_666
O17 W4 O20 157.4(11) . 2_666
O11 W4 O4 99.5(8) . .
O12 W4 O4 158.5(10) . .
O17 W4 O4 86.7(6) . .
O20 W4 O4 87.8(8) 2_666 .
O11 W4 O2 153.6(7) . 2_666
O12 W4 O2 62.8(8) . 2_666
O17 W4 O2 98.1(8) . 2_666
O20 W4 O2 60.9(8) 2_666 2_666
O4 W4 O2 97.2(8) . 2_666
O11 W4 O1 153.8(7) . .
O12 W4 O1 97.5(10) . .
O17 W4 O1 59.8(8) . .
O20 W4 O1 98.3(9) 2_666 .
O4 W4 O1 62.1(7) . .
O2 W4 O1 52.4(6) 2_666 .
O9 W6 O14 100.0(10) . .
O9 W6 O15 100.5(8) . .
O14 W6 O15 88.3(8) . .
O9 W6 O20 101.7(10) . .
O14 W6 O20 89.1(6) . .
O15 W6 O20 157.7(10) . .
O9 W6 O18 101.2(7) . .
O14 W6 O18 158.8(10) . .
O15 W6 O18 88.3(6) . .
O20 W6 O18 86.2(7) . .
O9 W6 O2 155.3(7) . .
O14 W6 O2 63.2(8) . .
O15 W6 O2 97.1(8) . .
O20 W6 O2 62.2(9) . .
O18 W6 O2 96.5(7) . .
O9 W6 O1' 155.4(7) . .
O14 W6 O1' 96.7(10) . .
O15 W6 O1' 62.0(7) . .
O20 W6 O1' 96.4(10) . .
O18 W6 O1' 63.4(6) . .
O2 W6 O1' 49.2(6) . .
O8 W5 O17 102.3(9) . .
O8 W5 O7 97.5(7) . .
O17 W5 O7 88.4(7) . .
O8 W5 O15 100.6(8) . .
O17 W5 O15 157.1(10) . .
O7 W5 O15 87.7(6) . .
O8 W5 O3 102.6(8) . .
O17 W5 O3 88.8(6) . .
O7 W5 O3 159.9(9) . .
O15 W5 O3 87.2(7) . .
O8 W5 O1 158.5(8) . .
O17 W5 O1 62.6(9) . .
O7 W5 O1 97.3(7) . .
O15 W5 O1 95.6(8) . .
O3 W5 O1 63.9(8) . .
O8 W5 O1' 154.6(7) . .
O17 W5 O1' 94.2(9) . .
O7 W5 O1' 63.5(7) . .
O15 W5 O1' 64.0(7) . .
O3 W5 O1' 96.9(8) . .
O1 W5 O1' 46.8(7) . .
O1' Ge1 O1' 180.000(3) . 2_666
O1' Ge1 O1 113.8(9) . 2_666
O1' Ge1 O1 66.2(9) 2_666 2_666
O1' Ge1 O1 66.2(9) . .
O1' Ge1 O1 113.8(9) 2_666 .
O1 Ge1 O1 180.000(2) 2_666 .
O1' Ge1 O2' 110.7(9) . 2_666
O1' Ge1 O2' 69.3(9) 2_666 2_666
O1 Ge1 O2' 109.2(9) 2_666 2_666
O1 Ge1 O2' 70.8(9) . 2_666
O1' Ge1 O2' 69.3(9) . .
O1' Ge1 O2' 110.7(9) 2_666 .
O1 Ge1 O2' 70.8(9) 2_666 .
O1 Ge1 O2' 109.2(9) . .
O2' Ge1 O2' 180.000(3) 2_666 .
O1' Ge1 O2 70.5(8) . .
O1' Ge1 O2 109.5(8) 2_666 .
O1 Ge1 O2 73.1(9) 2_666 .
O1 Ge1 O2 106.9(9) . .
O2' Ge1 O2 73.5(9) 2_666 .
O2' Ge1 O2 106.5(9) . .
O1' Ge1 O2 109.5(8) . 2_666
O1' Ge1 O2 70.5(8) 2_666 2_666
O1 Ge1 O2 106.9(9) 2_666 2_666
O1 Ge1 O2 73.1(9) . 2_666
O2' Ge1 O2 106.5(9) 2_666 2_666
O2' Ge1 O2 73.5(9) . 2_666
O2 Ge1 O2 180.000(3) . 2_666
Ge1 O1 W5 122.8(10) . .
Ge1 O1 W2 118.8(10) . .
W5 O1 W2 98.6(7) . .
Ge1 O1 W4 116.9(9) . .
W5 O1 W4 97.9(8) . .
W2 O1 W4 96.6(7) . .
Ge1 O1' W5 124.1(10) . .
Ge1 O1' W3 121.1(9) . .
W5 O1' W3 96.5(7) . .
Ge1 O1' W6 119.2(9) . .
W5 O1' W6 95.2(7) . .
W3 O1' W6 93.8(6) . .
Ge1 O2' W3 121.6(9) . .
Ge1 O2' W2 119.7(9) . 2_666
W3 O2' W2 99.4(7) . 2_666
Ge1 O2' W1 116.8(10) . .
W3 O2' W1 97.6(7) . .
W2 O2' W1 96.7(6) 2_666 .
Ge1 O2 W6 121.1(8) . .
Ge1 O2 W4 117.6(9) . 2_666
W6 O2 W4 100.1(6) . 2_666
Ge1 O2 W1 117.2(8) . 2_666
W6 O2 W1 99.5(7) . 2_666
W4 O2 W1 97.1(6) 2_666 2_666
W5 O3 W2 135.4(11) . .
W2 O4 W4 138.4(10) . .
W2 O6 W3 137.0(14) 2_666 .
W5 O7 W3 137.9(9) . .
W4 O12 W1 137.9(12) . .
W2 O13 W1 139.0(10) . 2_666
W6 O14 W1 136.5(13) . 2_666
W6 O15 W5 138.4(10) . .
W5 O17 W4 139.4(12) . .
W3 O18 W6 137.9(9) . .
W1 O19 W3 138.8(12) . .
W6 O20 W4 136.5(14) . 2_666
N1 C1 C2 118.7(19) . .
N1 C1 H1A 120.6 . .
C2 C1 H1A 120.6 . .
C3 C2 C1 119.2(17) . .
C3 C2 H2A 120.4 . .
C1 C2 H2A 120.4 . .
C4 C3 C2 120.6(16) . .
C4 C3 C6 122.6(16) . .
C2 C3 C6 116.8(15) . .
C5 C4 C3 117.7(17) . .
C5 C4 H4A 121.1 . .
C3 C4 H4A 121.1 . .
N1 C5 C4 121.9(16) . .
N1 C5 H5A 119.1 . .
C4 C5 H5A 119.1 . .
N2 C6 C7 120.5(15) . .
N2 C6 C3 116.5(14) . .
C7 C6 C3 123.0(15) . .
C8 C7 C6 120.0(16) . .
C8 C7 H7A 120.0 . .
C6 C7 H7A 120.0 . .
C7 C8 C9 121.5(16) . .
C7 C8 H8A 119.2 . .
C9 C8 H8A 119.2 . .
C8 C9 C10 115.8(15) . .
C8 C9 C11 122.3(15) . .
C10 C9 C11 121.9(14) . .
N2 C10 C9 123.2(15) . .
N2 C10 H10A 118.4 . .
C9 C10 H10A 118.4 . .
C12 C11 C16 119.7(16) . .
C12 C11 C9 120.5(15) . .
C16 C11 C9 119.7(15) . .
C11 C12 C13 121.5(17) . .
C11 C12 H12A 119.3 . .
C13 C12 H12A 119.3 . .
C14 C13 C12 119.6(17) . .
C14 C13 H13A 120.2 . .
C12 C13 H13A 120.2 . .
C13 C14 C15 121.1(16) . .
C13 C14 Br1 119.8(15) . .
C15 C14 Br1 119.1(14) . .
C14 C15 C16 118.3(17) . .
C14 C15 H15A 120.9 . .
C16 C15 H15A 120.9 . .
C15 C16 C11 119.6(17) . .
C15 C16 H16A 120.2 . .
C11 C16 H16A 120.2 . .
N3 C17 C18 119.0(18) . .
N3 C17 H17A 120.5 . .
C18 C17 H17A 120.5 . .
C19 C18 C17 117.1(19) . .
C19 C18 H18A 121.5 . .
C17 C18 H18A 121.5 . .
C20 C19 C18 118.4(17) . .
C20 C19 C22 120.1(15) . .
C18 C19 C22 121.6(16) . .
C19 C20 C21 123.4(18) . .
C19 C20 H20A 118.3 . .
C21 C20 H20A 118.3 . .
N3 C21 C20 114.6(18) . .
N3 C21 H21A 122.7 . .
C20 C21 H21A 122.7 . .
N4 C22 C23 122.9(15) . .
N4 C22 C19 112.8(14) . .
C23 C22 C19 124.3(15) . .
C24 C23 C22 119.8(16) . .
C24 C23 H23A 120.1 . .
C22 C23 H23A 120.1 . .
C23 C24 C25 118.4(15) . .
C23 C24 H24A 120.8 . .
C25 C24 H24A 120.8 . .
C26 C25 C24 118.7(14) . .
C26 C25 C27 119.3(13) . .
C24 C25 C27 121.9(14) . .
N4 C26 C25 121.9(14) . .
N4 C26 H26A 119.0 . .
C25 C26 H26A 119.0 . .
C32 C27 C28 116.4(15) . .
C32 C27 C25 124.9(14) . .
C28 C27 C25 118.6(14) . .
C29 C28 C27 121.2(16) . .
C29 C28 H28A 119.4 . .
C27 C28 H28A 119.4 . .
C30 C29 C28 119.7(16) . .
C30 C29 H29A 120.1 . .
C28 C29 H29A 120.1 . .
C29 C30 C31 121.6(16) . .
C29 C30 Br2 118.2(13) . .
C31 C30 Br2 120.1(14) . .
C32 C31 C30 116.9(17) . .
C32 C31 H31A 121.6 . .
C30 C31 H31A 121.6 . .
C27 C32 C31 124.1(16) . .
C27 C32 H32A 117.9 . .
C31 C32 H32A 117.9 . .
C5 N1 C1 121.9(16) . .
C10 N2 C6 118.8(14) . .
C17 N3 C21 127.4(17) . .
C22 N4 C26 118.2(14) . .

loop_
_geom_bond_atom_site_label_1
_geom_bond_atom_site_label_2
_geom_bond_distance
_geom_bond_site_symmetry_2
W1 O16 1.675(10) .
W1 O19 1.871(18) .
W1 O12 1.890(16) .
W1 O13 1.902(16) 2_666
W1 O14 1.932(17) 2_666
W1 O2 2.358(17) 2_666
W1 O2' 2.399(19) .
W2 O5 1.670(12) .
W2 O13 1.875(14) .
W2 O6 1.892(16) 2_666
W2 O4 1.894(14) .
W2 O3 1.903(16) .
W2 O2' 2.335(18) 2_666
W2 O1 2.364(18) .
W3 O10 1.645(13) .
W3 O18 1.871(13) .
W3 O6 1.906(15) .
W3 O19 1.907(14) .
W3 O7 1.907(13) .
W3 O2' 2.30(2) .
W3 O1' 2.410(18) .
W4 O11 1.641(12) .
W4 O12 1.878(14) .
W4 O17 1.888(17) .
W4 O20 1.901(18) 2_666
W4 O4 1.904(14) .
W4 O2 2.333(17) 2_666
W4 O1 2.39(2) .
W6 O9 1.669(12) .
W6 O14 1.872(13) .
W6 O15 1.883(15) .
W6 O20 1.899(16) .
W6 O18 1.922(13) .
W6 O2 2.270(16) .
W6 O1' 2.440(19) .
W5 O8 1.693(12) .
W5 O17 1.864(14) .
W5 O7 1.892(11) .
W5 O15 1.897(13) .
W5 O3 1.898(12) .
W5 O1 2.273(19) .
W5 O1' 2.343(18) .
Ge1 O1' 1.627(19) .
Ge1 O1' 1.627(19) 2_666
Ge1 O1 1.73(2) 2_666
Ge1 O1 1.73(2) .
Ge1 O2' 1.740(17) 2_666
Ge1 O2' 1.740(17) .
Ge1 O2 1.777(18) .
Ge1 O2 1.777(18) 2_666
O2' W2 2.335(18) 2_666
O2 W4 2.333(17) 2_666
O2 W1 2.358(17) 2_666
O6 W2 1.892(16) 2_666
O13 W1 1.902(16) 2_666
O14 W1 1.932(17) 2_666
O20 W4 1.901(18) 2_666
C1 N1 1.35(2) .
C1 C2 1.40(2) .
C1 H1A 0.9300 .
C2 C3 1.39(3) .
C2 H2A 0.9300 .
C3 C4 1.38(2) .
C3 C6 1.48(2) .
C4 C5 1.38(3) .
C4 H4A 0.9300 .
C5 N1 1.34(2) .
C5 H5A 0.9300 .
C6 N2 1.35(2) .
C6 C7 1.38(2) .
C7 C8 1.35(2) .
C7 H7A 0.9300 .
C8 C9 1.35(2) .
C8 H8A 0.9300 .
C9 C10 1.43(2) .
C9 C11 1.49(2) .
C10 N2 1.32(2) .
C10 H10A 0.9300 .
C11 C12 1.35(2) .
C11 C16 1.40(2) .
C12 C13 1.38(2) .
C12 H12A 0.9300 .
C13 C14 1.36(3) .
C13 H13A 0.9300 .
C14 C15 1.39(3) .
C14 Br1 1.901(17) .
C15 C16 1.40(2) .
C15 H15A 0.9300 .
C16 H16A 0.9300 .
C17 N3 1.27(3) .
C17 C18 1.43(3) .
C17 H17A 0.9300 .
C18 C19 1.41(2) .
C18 H18A 0.9300 .
C19 C20 1.36(3) .
C19 C22 1.50(2) .
C20 C21 1.38(2) .
C20 H20A 0.9300 .
C21 N3 1.35(3) .
C21 H21A 0.9300 .
C22 N4 1.32(2) .
C22 C23 1.39(2) .
C23 C24 1.36(2) .
C23 H23A 0.9300 .
C24 C25 1.40(2) .
C24 H24A 0.9300 .
C25 C26 1.39(2) .
C25 C27 1.49(2) .
C26 N4 1.355(18) .
C26 H26A 0.9300 .
C27 C32 1.38(2) .
C27 C28 1.41(2) .
C28 C29 1.38(2) .
C28 H28A 0.9300 .
C29 C30 1.37(3) .
C29 H29A 0.9300 .
C30 C31 1.39(2) .
C30 Br2 1.898(16) .
C31 C32 1.39(2) .
C31 H31A 0.9300 .
C32 H32A 0.9300 .
